data_2241064
loop_
_publ_author_name
'Son, Jungho'
'Tamang, Sem Raj'
'Hoefelmeyer, James D.'

_publ_contact_author
; Dr. James D. Hoefelmeyer
Department of Chemistry
University of South Dakota
414 E. Clark St.
Vermillion, SD  57069
USA
;
_publ_section_title
;
 Crystal structure of bis(3-bromomesityl)(quinolin-1-ium-8-yl)boron(III)
 tribromide
;
_journal_coeditor_code HB7403
_journal_issue 9
_journal_name_full 'Acta Crystallographica Section E'
_journal_page_first 1114
_journal_page_last 1116
_journal_paper_doi 10.1107/S2056989015015467
_journal_volume 71
_journal_year 2015
_chemical_formula_iupac 'C27 H26.82 B Br2.18 N + , Br3 -'
_chemical_formula_moiety 'C27 H26.82 B Br2.18 N, Br3'
_chemical_formula_sum 'C27 H26.82 B Br5.18 N'
_chemical_formula_weight 789.66
_chemical_name_systematic
;
Bis(3-bromomesityl)(quinolin-1-ium-8-yl)boron(III)
tribromide
;
_space_group_crystal_system triclinic
_space_group_IT_number 2
_space_group_name_Hall '-P 1'
_space_group_name_H-M_alt 'P -1'
_symmetry_space_group_name_Hall '-P 1'
_symmetry_space_group_name_H-M 'P -1'
_atom_sites_solution_hydrogens mixed
_audit_creation_method SHELXL-2014
_cell_angle_alpha 79.600(2)
_cell_angle_beta 85.158(2)
_cell_angle_gamma 87.994(2)
_cell_formula_units_Z 2
_cell_length_a 8.8469(10)
_cell_length_b 11.2365(13)
_cell_length_c 14.7528(18)
_cell_measurement_reflns_used 4521
_cell_measurement_temperature 100(2)
_cell_measurement_theta_max 25.25
_cell_measurement_theta_min 2.51
_cell_volume 1437.0(3)
_computing_cell_refinement
;
SAINT (Bruker, 2008)
;
_computing_data_collection
;
SMART (Bruker, 2008)
;
_computing_data_reduction
;
SAINT (Bruker, 2008)
;
_computing_molecular_graphics
;
SHELXTL (Sheldrick, 2008)
;
_computing_publication_material
;
SHELXTL (Sheldrick, 2008)
;
_computing_structure_refinement
;
SHELXTL (Sheldrick, 2008)
;
_computing_structure_solution
;
SHELXTL (Sheldrick, 2008)
;
_diffrn_ambient_temperature 100(2)
_diffrn_measured_fraction_theta_full 0.997
_diffrn_measured_fraction_theta_max 0.993
_diffrn_measurement_device_type 'Bruker SMART CCD'
_diffrn_measurement_method \w
_diffrn_radiation_monochromator graphite
_diffrn_radiation_source 'sealed tube'
_diffrn_radiation_type MoK\a
_diffrn_radiation_wavelength 0.71073
_diffrn_reflns_av_R_equivalents 0.0523
_diffrn_reflns_limit_h_max 10
_diffrn_reflns_limit_h_min -10
_diffrn_reflns_limit_k_max 13
_diffrn_reflns_limit_k_min -13
_diffrn_reflns_limit_l_max 17
_diffrn_reflns_limit_l_min -17
_diffrn_reflns_number 14439
_diffrn_reflns_theta_full 25.242
_diffrn_reflns_theta_max 25.482
_diffrn_reflns_theta_min 1.843
_exptl_absorpt_coefficient_mu 7.252
_exptl_absorpt_correction_T_max 0.362
_exptl_absorpt_correction_T_min 0.161
_exptl_absorpt_correction_type multi-scan
_exptl_absorpt_process_details
;
(SADABS; Bruker, 2008)
;
_exptl_crystal_colour 'Pale Yellow'
_exptl_crystal_density_diffrn 1.825
_exptl_crystal_description Prism
_exptl_crystal_F_000 764
_exptl_crystal_size_max 0.440
_exptl_crystal_size_mid 0.220
_exptl_crystal_size_min 0.140
_refine_diff_density_max 1.191
_refine_diff_density_min -1.371
_refine_ls_extinction_method none
_refine_ls_goodness_of_fit_ref 1.100
_refine_ls_hydrogen_treatment mixed
_refine_ls_matrix_type full
_refine_ls_number_parameters 341
_refine_ls_number_reflns 5310
_refine_ls_number_restraints 0
_refine_ls_restrained_S_all 1.100
_refine_ls_R_factor_all 0.1194
_refine_ls_R_factor_gt 0.0702
_refine_ls_shift/su_max 0.000
_refine_ls_shift/su_mean 0.000
_refine_ls_structure_factor_coef Fsqd
_refine_ls_weighting_details 'w=1/[\s^2^(Fo^2^)+(0.0279P)^2^+15.1288P] where P=(Fo^2^+2Fc^2^)/3'
_refine_ls_weighting_scheme calc
_refine_ls_wR_factor_gt 0.1406
_refine_ls_wR_factor_ref 0.1563
_reflns_number_gt 3409
_reflns_number_total 5310
_reflns_threshold_expression 'I > 2\s(I)'
_cod_data_source_file hb7403sup1.cf
_cod_data_source_block I
_cod_database_code 2241064
_shelx_space_group_comment
;
The symmetry employed for this shelxl refinement is uniquely defined
by the following loop, which should always be used as a source of
symmetry information in preference to the above space-group names.
They are only intended as comments.
;
_shelx_estimated_absorpt_t_min 0.143
_shelx_estimated_absorpt_t_max 0.430
_shelxl_version_number 201.4

loop_
_space_group_symop_operation_xyz
'x, y, z'
'-x, -y, -z'

loop_
_atom_site_type_symbol
_atom_site_label
_atom_site_fract_x
_atom_site_fract_y
_atom_site_fract_z
_atom_site_U_iso_or_equiv
_atom_site_adp_type
_atom_site_calc_flag
_atom_site_occupancy
_atom_site_disorder_assembly
_atom_site_disorder_group
C C1 0.5396(12) 0.6737(8) 0.5329(8) 0.047(3) Uani d 1 . .
H H1 0.6369 0.6441 0.5502 0.057 Uiso calc 1 . .
C C2 0.5090(13) 0.6857(10) 0.4432(8) 0.055(3) Uani d 1 . .
H H2 0.5840 0.6666 0.3978 0.066 Uiso calc 1 . .
C C3 0.3669(13) 0.7260(10) 0.4196(8) 0.054(3) Uani d 1 . .
H H3 0.3434 0.7332 0.3572 0.065 Uiso calc 1 . .
C C4 0.1112(12) 0.8030(8) 0.4622(7) 0.047(3) Uani d 1 . .
H H4 0.0848 0.8145 0.4001 0.056 Uiso calc 1 . .
C C5 0.0096(12) 0.8311(8) 0.5300(7) 0.045(3) Uani d 1 . .
H H5 -0.0890 0.8597 0.5147 0.054 Uiso calc 1 . .
C C6 0.0463(11) 0.8191(8) 0.6208(7) 0.036(2) Uani d 1 . .
H H6 -0.0270 0.8424 0.6656 0.043 Uiso calc 1 . .
C C7 0.1880(10) 0.7735(8) 0.6488(7) 0.036(2) Uani d 1 . .
C C8 0.2927(11) 0.7434(8) 0.5796(7) 0.039(2) Uani d 1 . .
C C9 0.2561(12) 0.7568(8) 0.4849(7) 0.040(2) Uani d 1 . .
C C10 0.3368(10) 0.6643(8) 0.8014(6) 0.032(2) Uani d 1 . .
C C11 0.4517(11) 0.7001(8) 0.8499(6) 0.035(2) Uani d 1 . .
C C12 0.5639(11) 0.6170(10) 0.8818(7) 0.046(3) Uani d 1 . .
H H12_b 0.6450 0.6451 0.9101 0.055 Uiso d 0.911(5) A 2
C C13 0.5647(11) 0.4975(9) 0.8725(7) 0.040(2) Uani d 1 . .
C C14 0.4479(12) 0.4607(8) 0.8295(6) 0.039(2) Uani d 1 . .
H H14_c 0.4436 0.3778 0.8244 0.046 Uiso d 0.047(5) B 3
C C15 0.3328(11) 0.5414(9) 0.7922(7) 0.042(2) Uani d 1 . .
C C16 0.4624(12) 0.8290(9) 0.8694(7) 0.043(3) Uani d 1 . .
H H16A 0.3987 0.8841 0.8287 0.065 Uiso calc 1 . .
H H16B 0.5680 0.8549 0.8579 0.065 Uiso calc 1 . .
H H16C 0.4273 0.8304 0.9340 0.065 Uiso calc 1 . .
C C17 0.6889(12) 0.4110(10) 0.9100(8) 0.058(3) Uani d 1 . .
H H17A 0.6436 0.3361 0.9444 0.087 Uiso calc 1 . .
H H17B 0.7458 0.4484 0.9513 0.087 Uiso calc 1 . .
H H17C 0.7577 0.3923 0.8586 0.087 Uiso calc 1 . .
C C18 0.2075(14) 0.4930(9) 0.7468(8) 0.061(3) Uani d 1 . .
H H18A 0.1540 0.4300 0.7914 0.092 Uiso calc 1 . .
H H18B 0.2510 0.4587 0.6937 0.092 Uiso calc 1 . .
H H18C 0.1361 0.5589 0.7260 0.092 Uiso calc 1 . .
C C19 0.1088(11) 0.8376(8) 0.8148(7) 0.037(2) Uani d 1 . .
C C20 0.0109(12) 0.7798(9) 0.8880(7) 0.044(3) Uani d 1 . .
C C21 -0.0971(12) 0.8503(11) 0.9318(7) 0.051(3) Uani d 1 . .
H H21_a -0.1628 0.8109 0.9816 0.061 Uiso d 0.761(5) C 1
C C22 -0.1111(12) 0.9745(11) 0.9049(7) 0.049(3) Uani d 1 . .
C C23 -0.0117(12) 1.0276(9) 0.8338(7) 0.044(3) Uani d 1 . .
H H23_d -0.0193 1.1128 0.8142 0.052 Uiso d 0.106(5) D 4
C C24 0.1006(11) 0.9639(9) 0.7882(7) 0.039(2) Uani d 1 . .
C C25 0.0069(13) 0.6444(10) 0.9180(8) 0.059(3) Uani d 1 . .
H H25A -0.0305 0.6078 0.8689 0.088 Uiso calc 1 . .
H H25B -0.0609 0.6244 0.9744 0.088 Uiso calc 1 . .
H H25C 0.1093 0.6130 0.9301 0.088 Uiso calc 1 . .
C C26 -0.2310(14) 1.0438(13) 0.9548(9) 0.075(4) Uani d 1 . .
H H26A -0.3066 1.0785 0.9121 0.113 Uiso calc 1 . .
H H26B -0.1833 1.1090 0.9775 0.113 Uiso calc 1 . .
H H26C -0.2807 0.9888 1.0071 0.113 Uiso calc 1 . .
C C27 0.2097(12) 1.0305(9) 0.7132(7) 0.047(3) Uani d 1 . .
H H27A 0.1528 1.0739 0.6627 0.070 Uiso calc 1 . .
H H27B 0.2808 0.9724 0.6896 0.070 Uiso calc 1 . .
H H27C 0.2661 1.0886 0.7388 0.070 Uiso calc 1 . .
B B1 0.2151(13) 0.7594(9) 0.7547(7) 0.033(3) Uani d 1 . .
N N1 0.4375(10) 0.7022(7) 0.5977(6) 0.039(2) Uani d 1 . .
Br Br1_c 0.43924(16) 0.29439(10) 0.82058(9) 0.0618(6) Uani d 0.953(5) B 3
Br Br2_d -0.03034(16) 1.19837(10) 0.79562(9) 0.0541(5) Uani d 0.894(5) D 4
Br Br3_a -0.2186(6) 0.8077(6) 1.0259(3) 0.070(3) Uani d 0.239(5) C 1
Br Br4_b 0.6985(17) 0.619(2) 0.9386(13) 0.112(11) Uani d 0.089(5) A 2
H H1N 0.474(18) 0.700(14) 0.655(11) 0.134 Uiso d 1 . .
Br Br5 0.5000 0.0000 0.5000 0.0421(4) Uani d 1 . .
Br Br6 0.35660(13) 0.06362(10) 0.35619(8) 0.0532(4) Uani d 1 . .
Br Br7 0.0000 0.5000 0.5000 0.0837(8) Uani d 1 . .
Br Br8 0.15880(17) 0.49848(12) 0.34799(12) 0.0921(6) Uani d 1 . .

loop_
_atom_site_aniso_label
_atom_site_aniso_U_11
_atom_site_aniso_U_22
_atom_site_aniso_U_33
_atom_site_aniso_U_12
_atom_site_aniso_U_13
_atom_site_aniso_U_23
C1 0.051(7) 0.035(6) 0.058(7) 0.015(5) -0.007(6) -0.016(5)
C2 0.059(8) 0.059(7) 0.046(7) 0.020(6) -0.002(6) -0.013(6)
C3 0.060(8) 0.059(7) 0.047(7) 0.017(6) -0.006(6) -0.026(6)
C4 0.063(8) 0.035(6) 0.047(7) 0.013(5) -0.020(6) -0.014(5)
C5 0.043(6) 0.033(5) 0.060(7) 0.005(5) -0.018(6) -0.006(5)
C6 0.035(6) 0.028(5) 0.042(6) 0.010(4) -0.007(5) -0.002(4)
C7 0.029(5) 0.026(5) 0.052(6) 0.006(4) -0.007(5) -0.003(4)
C8 0.043(6) 0.026(5) 0.049(6) 0.009(4) -0.015(5) -0.008(4)
C9 0.053(7) 0.029(5) 0.042(6) 0.005(5) -0.017(5) -0.014(4)
C10 0.036(6) 0.028(5) 0.030(5) 0.006(4) 0.001(4) -0.005(4)
C11 0.038(6) 0.044(6) 0.023(5) 0.004(5) 0.003(4) -0.004(4)
C12 0.028(6) 0.057(7) 0.053(7) 0.001(5) -0.008(5) -0.011(5)
C13 0.033(6) 0.048(6) 0.038(6) 0.006(5) 0.002(5) -0.006(5)
C14 0.056(7) 0.022(5) 0.036(6) 0.005(4) 0.000(5) -0.004(4)
C15 0.045(6) 0.047(6) 0.035(6) 0.003(5) -0.014(5) -0.003(5)
C16 0.047(6) 0.052(6) 0.034(6) -0.004(5) -0.005(5) -0.015(5)
C17 0.045(7) 0.059(7) 0.072(8) 0.017(6) -0.016(6) -0.014(6)
C18 0.082(9) 0.027(5) 0.079(9) 0.001(6) -0.039(7) -0.005(5)
C19 0.040(6) 0.034(5) 0.039(6) 0.008(4) -0.016(5) -0.009(4)
C20 0.046(6) 0.053(7) 0.034(6) 0.014(5) -0.011(5) -0.006(5)
C21 0.040(6) 0.072(8) 0.037(6) 0.009(6) -0.002(5) 0.000(6)
C22 0.036(6) 0.074(8) 0.041(6) -0.001(6) -0.006(5) -0.017(6)
C23 0.053(7) 0.034(5) 0.048(6) 0.014(5) -0.023(6) -0.015(5)
C24 0.038(6) 0.043(6) 0.040(6) 0.009(5) -0.016(5) -0.012(5)
C25 0.049(7) 0.065(8) 0.056(7) 0.002(6) -0.003(6) 0.007(6)
C26 0.064(9) 0.107(11) 0.059(8) 0.021(8) 0.001(7) -0.037(8)
C27 0.048(7) 0.034(6) 0.057(7) 0.010(5) -0.010(5) -0.005(5)
B1 0.040(7) 0.028(6) 0.029(6) 0.003(5) -0.001(5) -0.001(5)
N1 0.044(5) 0.030(4) 0.044(5) 0.015(4) -0.008(4) -0.010(4)
Br1_c 0.0883(11) 0.0296(7) 0.0724(10) 0.0149(6) -0.0404(8) -0.0099(6)
Br2_d 0.0710(10) 0.0353(7) 0.0590(9) 0.0164(6) -0.0068(7) -0.0189(6)
Br3_a 0.043(3) 0.138(6) 0.033(3) -0.012(3) -0.008(2) -0.021(3)
Br4_b 0.037(10) 0.22(3) 0.085(14) 0.036(11) -0.026(8) -0.052(14)
Br5 0.0373(8) 0.0411(8) 0.0431(9) 0.0049(6) 0.0028(7) 0.0012(6)
Br6 0.0453(7) 0.0616(7) 0.0474(7) 0.0047(5) -0.0052(5) 0.0040(5)
Br7 0.0685(12) 0.0449(10) 0.1295(18) -0.0202(9) -0.0623(12) 0.0350(10)
Br8 0.0755(10) 0.0663(9) 0.1269(13) -0.0174(7) -0.0613(9) 0.0309(8)

loop_
_atom_type_symbol
_atom_type_description
_atom_type_scat_dispersion_real
_atom_type_scat_dispersion_imag
_atom_type_scat_source
C C 0.0033 0.0016 'International Tables Vol C Tables 4.2.6.8 and 6.1.1.4'
H H 0.0000 0.0000 'International Tables Vol C Tables 4.2.6.8 and 6.1.1.4'
B B 0.0013 0.0007 'International Tables Vol C Tables 4.2.6.8 and 6.1.1.4'
N N 0.0061 0.0033 'International Tables Vol C Tables 4.2.6.8 and 6.1.1.4'
Br Br -0.2901 2.4595 'International Tables Vol C Tables 4.2.6.8 and 6.1.1.4'

loop_
_geom_angle_atom_site_label_1
_geom_angle_atom_site_label_2
_geom_angle_atom_site_label_3
_geom_angle_site_symmetry_1
_geom_angle_site_symmetry_3
_geom_angle
_geom_angle_publ_flag
N1 C1 C2 . . 122.1(10) ?
N1 C1 H1 . . 119.0 ?
C2 C1 H1 . . 119.0 ?
C1 C2 C3 . . 118.4(10) ?
C1 C2 H2 . . 120.8 ?
C3 C2 H2 . . 120.8 ?
C2 C3 C9 . . 121.7(10) ?
C2 C3 H3 . . 119.2 ?
C9 C3 H3 . . 119.2 ?
C5 C4 C9 . . 119.5(9) ?
C5 C4 H4 . . 120.3 ?
C9 C4 H4 . . 120.3 ?
C4 C5 C6 . . 121.7(9) ?
C4 C5 H5 . . 119.2 ?
C6 C5 H5 . . 119.2 ?
C5 C6 C7 . . 122.2(9) ?
C5 C6 H6 . . 118.9 ?
C7 C6 H6 . . 118.9 ?
C8 C7 C6 . . 116.4(9) ?
C8 C7 B1 . . 125.8(8) ?
C6 C7 B1 . . 117.8(9) ?
N1 C8 C7 . . 121.9(9) ?
N1 C8 C9 . . 116.4(9) ?
C7 C8 C9 . . 121.7(9) ?
C3 C9 C4 . . 123.1(9) ?
C3 C9 C8 . . 118.4(9) ?
C4 C9 C8 . . 118.5(9) ?
C11 C10 C15 . . 118.3(8) ?
C11 C10 B1 . . 121.5(8) ?
C15 C10 B1 . . 120.1(8) ?
C12 C11 C10 . . 119.7(9) ?
C12 C11 C16 . . 117.2(9) ?
C10 C11 C16 . . 123.1(8) ?
C13 C12 C11 . . 123.3(10) ?
C13 C12 Br4_b . . 101.3(12) ?
C11 C12 Br4_b . . 135.2(13) ?
C13 C12 H12_b . . 118.7 ?
C11 C12 H12_b . . 118.1 ?
Br4_b C12 H12_b . . 18.4 ?
C14 C13 C12 . . 117.2(9) ?
C14 C13 C17 . . 122.1(9) ?
C12 C13 C17 . . 120.8(9) ?
C14 C13 Br4_b . . 158.5(9) ?
C12 C13 Br4_b . . 41.7(7) ?
C17 C13 Br4_b . . 79.2(8) ?
C13 C14 C15 . . 122.6(9) ?
C13 C14 Br1_c . . 118.5(7) ?
C15 C14 Br1_c . . 118.8(8) ?
C13 C14 H14_c . . 118.8 ?
C15 C14 H14_c . . 118.5 ?
Br1_c C14 H14_c . . 0.6 ?
C10 C15 C14 . . 118.8(9) ?
C10 C15 C18 . . 122.0(8) ?
C14 C15 C18 . . 119.2(9) ?
C11 C16 H16A . . 109.5 ?
C11 C16 H16B . . 109.5 ?
H16A C16 H16B . . 109.5 ?
C11 C16 H16C . . 109.5 ?
H16A C16 H16C . . 109.5 ?
H16B C16 H16C . . 109.5 ?
C13 C17 H17A . . 109.5 ?
C13 C17 H17B . . 109.5 ?
H17A C17 H17B . . 109.5 ?
C13 C17 H17C . . 109.5 ?
H17A C17 H17C . . 109.5 ?
H17B C17 H17C . . 109.5 ?
C15 C18 H18A . . 109.5 ?
C15 C18 H18B . . 109.5 ?
H18A C18 H18B . . 109.5 ?
C15 C18 H18C . . 109.5 ?
H18A C18 H18C . . 109.5 ?
H18B C18 H18C . . 109.5 ?
C20 C19 C24 . . 119.8(9) ?
C20 C19 B1 . . 119.9(8) ?
C24 C19 B1 . . 119.8(9) ?
C19 C20 C21 . . 118.8(9) ?
C19 C20 C25 . . 123.3(9) ?
C21 C20 C25 . . 117.7(10) ?
C22 C21 C20 . . 122.5(10) ?
C22 C21 Br3_a . . 108.2(9) ?
C20 C21 Br3_a . . 129.2(9) ?
C22 C21 H21_a . . 118.9 ?
C20 C21 H21_a . . 118.6 ?
Br3_a C21 H21_a . . 11.3 ?
C23 C22 C21 . . 116.7(10) ?
C23 C22 C26 . . 123.9(11) ?
C21 C22 C26 . . 119.4(11) ?
C22 C23 C24 . . 124.0(9) ?
C22 C23 Br2_d . . 117.2(8) ?
C24 C23 Br2_d . . 118.8(8) ?
C22 C23 H23_d . . 118.2 ?
C24 C23 H23_d . . 117.8 ?
Br2_d C23 H23_d . . 1.0 ?
C23 C24 C19 . . 118.0(10) ?
C23 C24 C27 . . 120.4(9) ?
C19 C24 C27 . . 121.6(9) ?
C20 C25 H25A . . 109.5 ?
C20 C25 H25B . . 109.5 ?
H25A C25 H25B . . 109.5 ?
C20 C25 H25C . . 109.5 ?
H25A C25 H25C . . 109.5 ?
H25B C25 H25C . . 109.5 ?
C22 C26 H26A . . 109.5 ?
C22 C26 H26B . . 109.5 ?
H26A C26 H26B . . 109.5 ?
C22 C26 H26C . . 109.5 ?
H26A C26 H26C . . 109.5 ?
H26B C26 H26C . . 109.5 ?
C24 C27 H27A . . 109.5 ?
C24 C27 H27B . . 109.5 ?
H27A C27 H27B . . 109.5 ?
C24 C27 H27C . . 109.5 ?
H27A C27 H27C . . 109.5 ?
H27B C27 H27C . . 109.5 ?
C7 B1 C10 . . 121.6(8) y
C7 B1 C19 . . 117.2(8) y
C10 B1 C19 . . 121.0(8) y
C1 N1 C8 . . 123.0(9) ?
C1 N1 H1N . . 115(10) ?
C8 N1 H1N . . 122(10) ?
C14 Br1_c H14_c . . 0.6 ?
C23 Br2_d H23_d . . 1.0 ?
C21 Br3_a H21_a . . 13.8 ?
C12 Br4_b C13 . . 37.1(7) ?
C12 Br4_b H12_b . . 26.0 ?
C13 Br4_b H12_b . . 62.2 ?
Br6 Br5 Br6 2_656 . 180.0 ?
Br8 Br7 Br8 . 2_566 180.0 ?

loop_
_geom_bond_atom_site_label_1
_geom_bond_atom_site_label_2
_geom_bond_site_symmetry_2
_geom_bond_distance
_geom_bond_publ_flag
C1 N1 . 1.333(13) ?
C1 C2 . 1.355(14) ?
C1 H1 . 0.9500 ?
C2 C3 . 1.373(14) ?
C2 H2 . 0.9500 ?
C3 C9 . 1.395(14) ?
C3 H3 . 0.9500 ?
C4 C5 . 1.359(14) ?
C4 C9 . 1.410(13) ?
C4 H4 . 0.9500 ?
C5 C6 . 1.388(13) ?
C5 H5 . 0.9500 ?
C6 C7 . 1.404(12) ?
C6 H6 . 0.9500 ?
C7 C8 . 1.400(13) ?
B1 C7 . 1.579(14) y
C8 N1 . 1.378(12) ?
C8 C9 . 1.440(13) ?
C10 C11 . 1.402(13) ?
C10 C15 . 1.414(13) ?
B1 C10 . 1.598(13) y
C11 C12 . 1.390(13) ?
C11 C16 . 1.534(13) ?
C12 C13 . 1.374(14) ?
C12 Br4_b . 1.516(17) ?
C12 H12_b . 0.9500 ?
C13 C14 . 1.370(14) ?
C13 C17 . 1.514(13) ?
C13 Br4_b . 2.24(2) ?
C14 C15 . 1.418(13) ?
Br1_c C14 . 1.901(9) y
C14 H14_c . 0.9500 ?
C15 C18 . 1.507(14) ?
C16 H16A . 0.9800 ?
C16 H16B . 0.9800 ?
C16 H16C . 0.9800 ?
C17 H17A . 0.9800 ?
C17 H17B . 0.9800 ?
C17 H17C . 0.9800 ?
C18 H18A . 0.9800 ?
C18 H18B . 0.9800 ?
C18 H18C . 0.9800 ?
C19 C20 . 1.403(14) ?
C19 C24 . 1.403(13) ?
B1 C19 . 1.588(14) y
C20 C21 . 1.409(14) ?
C20 C25 . 1.506(14) ?
C21 C22 . 1.385(15) ?
Br3_a C21 . 1.690(12) y
C21 H21_a . 0.9500 ?
C22 C23 . 1.373(15) ?
C22 C26 . 1.513(15) ?
C23 C24 . 1.402(13) ?
C23 Br2_d . 1.905(10) y
C23 H23_d . 0.9500 ?
C24 C27 . 1.512(14) ?
C25 H25A . 0.9800 ?
C25 H25B . 0.9800 ?
C25 H25C . 0.9800 ?
C26 H26A . 0.9800 ?
C26 H26B . 0.9800 ?
C26 H26C . 0.9800 ?
C27 H27A . 0.9800 ?
C27 H27B . 0.9800 ?
C27 H27C . 0.9800 ?
N1 H1N . 0.92(15) ?
Br5 Br6 2_656 2.5427(11) ?
Br5 Br6 . 2.5427(11) ?
Br7 Br8 . 2.546(2) ?
Br7 Br8 2_566 2.546(2) ?

_cod_database_fobs_code 2241064
